data_4300219
loop_
_publ_author_name
'Nobuhiro Takamatsu'
'Tomoyuki Akutagawa'
'Tatsuo Hasegawa'
'Takayoshi Nakamura'
'Tamotsu Inabe'
'Wataru Fujita'
'Kunio Awaga'

_publ_contact_author_address
;
Research Institute for Electronic Science, Hokkaido University
N12W6 kita-ku, Sapporo 060-0812, Japan
;
_publ_contact_author_email ' takuta@imd.es.hokudai.ac.jp '
_publ_contact_author_fax ' +81-11-706-4972 '
_publ_contact_author_name ' Tomoyuki Akutagwa'
_publ_contact_author_phone ' +81-11-706-2884 '
_publ_section_title
;
One-Dimensional Antiferromagnetic Chain in [Ni(dmit)2]- Salts of [K+ or
Rb+(4,13-diaza-18-crown-6)] Supramolecular Cation
;
_journal_name_full 'Inorganic Chemistry'
_journal_page_first 870
_journal_page_last 871
_journal_paper_doi 10.1021/ic991198v
_journal_volume 39
_journal_year 2000
_chemical_formula_moiety 'C18 H26 N2 O4 Ni Rb S10 '
_chemical_formula_sum 'C18 H26 N2 Ni O4 Rb S10'
_chemical_formula_weight 799.18
_space_group_IT_number 2
_symmetry_cell_setting triclinic
_symmetry_Int_Tables_number 2
_symmetry_space_group_name_Hall '-P 1'
_symmetry_space_group_name_H-M 'P -1'
_cell_angle_alpha 107.8(1)
_cell_angle_beta 97.53(9)
_cell_angle_gamma 91.5(1)
_cell_formula_units_Z 1
_cell_length_a 8.815(5)
_cell_length_b 11.04(2)
_cell_length_c 8.51(1)
_cell_measurement_reflns_used 25
_cell_measurement_temperature 296.2
_cell_measurement_theta_max 15.2
_cell_measurement_theta_min 14.8
_cell_volume 779.8(18)
_computing_cell_refinement 'MSC/AFC Diffractometer Control'
_computing_data_collection 'MSC/AFC Diffractometer Control'
_computing_data_reduction 'teXsan Ver. 1.10'
_computing_publication_material 'teXsan Ver. 1.10'
_computing_structure_refinement 'teXsan Ver. 1.10'
_computing_structure_solution 'DIRDIF92 (PATTY)'
_diffrn_measurement_device_type 'Rigaku AFC7R'
_diffrn_measurement_method \w-2\q
_diffrn_radiation_type 'Mo K\a'
_diffrn_radiation_wavelength 0.7107
_diffrn_reflns_av_R_equivalents 0.010
_diffrn_reflns_limit_h_max 0
_diffrn_reflns_limit_h_min 0
_diffrn_reflns_limit_k_max 0
_diffrn_reflns_limit_k_min 0
_diffrn_reflns_limit_l_max 0
_diffrn_reflns_limit_l_min 0
_diffrn_reflns_number 3809
_diffrn_standards_decay_% 1.35
_diffrn_standards_interval_count 150
_diffrn_standards_number 3
_exptl_absorpt_coefficient_mu 2.868
_exptl_absorpt_correction_T_max 0.999
_exptl_absorpt_correction_T_min 0.849
_exptl_absorpt_correction_type psi-scan
_exptl_absorpt_process_details '(North, Phillips & Mathews, 1968)'
_exptl_crystal_colour BLACK
_exptl_crystal_density_diffrn 1.702
_exptl_crystal_density_meas 1.800
_exptl_crystal_density_method 'not measured'
_exptl_crystal_description BLOCK
_exptl_crystal_size_max 0.800
_exptl_crystal_size_mid 0.400
_exptl_crystal_size_min 0.300
_refine_diff_density_max 0.86
_refine_diff_density_min -0.48
_refine_ls_extinction_coef 0.023(1)
_refine_ls_extinction_method 'Zachariasen(1967) type 2 Gaussian isotropic'
_refine_ls_goodness_of_fit_ref 5.564
_refine_ls_number_parameters 167
_refine_ls_number_reflns 2768
_refine_ls_R_factor_gt 0.0578
_refine_ls_shift/su_max 0.0140
_refine_ls_structure_factor_coef F
_refine_ls_weighting_scheme unit
_refine_ls_wR_factor_ref 0.0686
_reflns_number_gt 2768
_reflns_number_total 0
_reflns_threshold_expression F^2^>2.0\s(F^2^)
_cod_original_cell_volume 779(2)
_cod_original_sg_symbol_H-M 'P -1 '
_cod_original_formula_sum 'C18 H26 N2 O4 Ni Rb S10 '
_cod_database_code 4300219

loop_
_symmetry_equiv_pos_as_xyz
x,y,z
-x,-y,-z

loop_
_atom_site_label
_atom_site_type_symbol
_atom_site_fract_x
_atom_site_fract_y
_atom_site_fract_z
_atom_site_U_iso_or_equiv
_atom_site_adp_type
_atom_site_occupancy
_atom_site_calc_flag
_atom_site_refinement_flags
_atom_site_disorder_assembly
_atom_site_disorder_group
Rb(1) Rb 0.5000 0.5000 0.5000 0.0738(4) Uani 1.00 d S . .
Ni(1) Ni 0.0000 0.5000 0.5000 0.0378(3) Uani 1.00 d S . .
S(1) S -0.1197(2) 0.3539(2) 0.2862(2) 0.0503(5) Uani 1.00 d . . .
S(2) S -0.0906(2) 0.0687(2) 0.1660(2) 0.0507(5) Uani 1.00 d . . .
S(3) S 0.0425(3) -0.1710(2) 0.1860(3) 0.0598(5) Uani 1.00 d . . .
S(4) S 0.1516(2) 0.0806(2) 0.4331(2) 0.0512(5) Uani 1.00 d . . .
S(5) S 0.1389(2) 0.3664(2) 0.5826(2) 0.0553(5) Uani 1.00 d . . .
O(1) O 0.4674(6) 0.2293(4) 0.3549(6) 0.056(1) Uani 1.00 d . . .
O(2) O 0.6115(6) 0.6140(5) 0.8493(6) 0.059(2) Uani 1.00 d . . .
N(1) N 0.6543(7) 0.3415(6) 0.6828(8) 0.054(2) Uani 1.00 d . . .
C(1) C -0.0363(7) 0.2196(6) 0.3057(8) 0.040(2) Uani 1.00 d . . .
C(2) C 0.0349(8) -0.0159(6) 0.2588(8) 0.044(2) Uani 1.00 d . . .
C(3) C 0.0761(7) 0.2247(6) 0.4319(8) 0.039(2) Uani 1.00 d . . .
C(4) C 0.456(1) 0.1840(8) 0.178(1) 0.070(3) Uani 1.00 d . . .
C(5) C 0.565(1) 0.1590(7) 0.436(1) 0.063(2) Uani 1.00 d . . .
C(6) C 0.569(1) 0.2156(8) 0.623(1) 0.066(3) Uani 1.00 d . . .
C(7) C 0.653(1) 0.4035(9) 0.8626(10) 0.070(3) Uani 1.00 d . . .
C(8) C 0.719(1) 0.5410(9) 0.914(1) 0.071(3) Uani 1.00 d . . .
C(9) C 0.666(1) 0.7454(8) 0.896(1) 0.070(3) Uani 1.00 d . . .

loop_
_atom_site_aniso_label
_atom_site_aniso_U_11
_atom_site_aniso_U_22
_atom_site_aniso_U_33
_atom_site_aniso_U_12
_atom_site_aniso_U_13
_atom_site_aniso_U_23
Rb(1) 0.124(1) 0.0345(5) 0.0519(6) -0.0023(6) -0.0260(6) 0.0132(4)
Ni(1) 0.0430(6) 0.0294(5) 0.0372(6) 0.0011(5) 0.0056(5) 0.0049(4)
S(1) 0.057(1) 0.0352(8) 0.0472(9) 0.0084(7) -0.0076(8) 0.0022(7)
S(2) 0.055(1) 0.0361(8) 0.0476(9) 0.0095(7) -0.0043(8) -0.0025(7)
S(3) 0.071(1) 0.0323(8) 0.067(1) 0.0099(8) 0.0000(10) 0.0053(8)
S(4) 0.057(1) 0.0369(8) 0.055(1) 0.0032(7) -0.0056(8) 0.0121(7)
S(5) 0.068(1) 0.0354(8) 0.0507(10) 0.0031(8) -0.0145(9) 0.0057(7)
O(1) 0.064(3) 0.041(3) 0.059(3) 0.004(2) 0.006(3) 0.010(2)
O(2) 0.056(3) 0.070(3) 0.046(3) 0.002(3) -0.002(2) 0.014(2)
N(1) 0.060(4) 0.057(4) 0.052(3) 0.012(3) 0.011(3) 0.025(3)
C(1) 0.043(3) 0.032(3) 0.038(3) 0.006(3) 0.004(3) 0.003(2)
C(2) 0.044(4) 0.042(3) 0.045(3) 0.013(3) 0.009(3) 0.011(3)
C(3) 0.042(3) 0.032(3) 0.041(3) 0.003(2) 0.006(3) 0.009(2)
C(4) 0.095(7) 0.051(4) 0.053(5) -0.001(4) 0.008(4) 0.003(4)
C(5) 0.075(5) 0.039(4) 0.077(5) 0.005(4) 0.011(4) 0.021(4)
C(6) 0.078(6) 0.057(4) 0.074(5) 0.014(4) 0.017(4) 0.037(4)
C(7) 0.096(7) 0.075(5) 0.050(4) 0.031(5) 0.017(4) 0.030(4)
C(8) 0.082(6) 0.077(6) 0.049(4) 0.026(5) -0.005(4) 0.016(4)
C(9) 0.078(6) 0.060(5) 0.060(5) -0.016(4) -0.006(4) 0.008(4)

loop_
_atom_type_symbol
_atom_type_description
_atom_type_scat_dispersion_real
_atom_type_scat_dispersion_imag
_atom_type_scat_source
C C 0.003 0.002
;International Tables for Crystallography
(1992, Vol. C, Tables 4.2.6.8 and 6.1.1.1)
;
H H 0.000 0.000
;International Tables for Crystallography
(1992, Vol. C, Table 6.1.1.2)
;
O O 0.011 0.006
;International Tables for Crystallography
(1992, Vol. C, Tables 4.2.6.8 and 6.1.1.1)
;
N N 0.006 0.003
;International Tables for Crystallography
(1992, Vol. C, Tables 4.2.6.8 and 6.1.1.1)
;
S S 0.125 0.123
;International Tables for Crystallography
(1992, Vol. C, Tables 4.2.6.8 and 6.1.1.1)
;
Ni Ni 0.339 1.112
;International Tables for Crystallography
(1992, Vol. C, Tables 4.2.6.8 and 6.1.1.1)
;
Rb Rb -0.939 2.968
;International Tables for Crystallography
(1992, Vol. C, Tables 4.2.6.8 and 6.1.1.1)
;

loop_
_geom_angle_atom_site_label_1
_geom_angle_atom_site_label_2
_geom_angle_atom_site_label_3
_geom_angle
_geom_angle_site_symmetry_1
_geom_angle_site_symmetry_2
_geom_angle_site_symmetry_3
_geom_angle_publ_flag
O(1) Rb(1) O(1) 180.0 1_555 1_555 2_666 ?
O(1) Rb(1) O(2) 120.5(2) 1_555 1_555 1_555 ?
O(1) Rb(1) O(2) 59.5(2) 1_555 1_555 2_666 ?
O(1) Rb(1) N(1) 61.0(2) 1_555 1_555 1_555 ?
O(1) Rb(1) N(1) 119.0(2) 1_555 1_555 2_666 ?
O(1) Rb(1) O(2) 59.5(2) 2_666 1_555 1_555 ?
O(1) Rb(1) O(2) 120.5(2) 2_666 1_555 2_666 ?
O(1) Rb(1) N(1) 119.0(2) 2_666 1_555 1_555 ?
O(1) Rb(1) N(1) 61.0(2) 2_666 1_555 2_666 ?
O(2) Rb(1) O(2) 180.0 1_555 1_555 2_666 ?
O(2) Rb(1) N(1) 61.5(2) 1_555 1_555 1_555 ?
O(2) Rb(1) N(1) 118.5(2) 1_555 1_555 2_666 ?
O(2) Rb(1) N(1) 118.5(2) 2_666 1_555 1_555 ?
O(2) Rb(1) N(1) 61.5(2) 2_666 1_555 2_666 ?
N(1) Rb(1) N(1) 180.0 1_555 1_555 2_666 ?
S(1) Ni(1) S(1) 180.0 1_555 1_555 2_566 ?
S(1) Ni(1) S(5) 93.29(7) 1_555 1_555 1_555 ?
S(1) Ni(1) S(5) 86.71(7) 1_555 1_555 2_566 ?
S(1) Ni(1) S(5) 86.71(7) 2_566 1_555 1_555 ?
S(1) Ni(1) S(5) 93.29(7) 2_566 1_555 2_566 ?
S(5) Ni(1) S(5) 180.0 1_555 1_555 2_566 ?
Ni(1) S(1) S(5) 46.76(5) 1_555 1_555 2_566 ?
Ni(1) S(1) C(1) 101.9(2) 1_555 1_555 1_555 ?
Ni(1) S(1) C(3) 76.6(1) 1_555 1_555 1_555 ?
S(5) S(1) C(1) 148.6(2) 2_566 1_555 1_555 ?
S(5) S(1) C(3) 123.3(1) 2_566 1_555 1_555 ?
C(1) S(1) C(3) 25.3(2) 1_555 1_555 1_555 ?
S(3) S(2) S(4) 61.10(6) 1_555 1_555 1_555 ?
S(3) S(2) C(1) 125.4(2) 1_555 1_555 1_555 ?
S(3) S(2) C(2) 27.5(2) 1_555 1_555 1_555 ?
S(3) S(2) C(3) 97.7(2) 1_555 1_555 1_555 ?
S(4) S(2) C(1) 64.3(2) 1_555 1_555 1_555 ?
S(4) S(2) C(2) 33.6(2) 1_555 1_555 1_555 ?
S(4) S(2) C(3) 36.6(1) 1_555 1_555 1_555 ?
C(1) S(2) C(2) 97.8(3) 1_555 1_555 1_555 ?
C(1) S(2) C(3) 27.7(2) 1_555 1_555 1_555 ?
C(2) S(2) C(3) 70.1(3) 1_555 1_555 1_555 ?
S(2) S(3) S(4) 57.97(6) 1_555 1_555 1_555 ?
S(2) S(3) C(2) 29.2(2) 1_555 1_555 1_555 ?
S(4) S(3) C(2) 28.8(2) 1_555 1_555 1_555 ?
S(2) S(4) S(3) 60.93(6) 1_555 1_555 1_555 ?
S(2) S(4) C(1) 36.4(1) 1_555 1_555 1_555 ?
S(2) S(4) C(2) 33.7(2) 1_555 1_555 1_555 ?
S(2) S(4) C(3) 63.6(2) 1_555 1_555 1_555 ?
S(3) S(4) C(1) 97.3(1) 1_555 1_555 1_555 ?
S(3) S(4) C(2) 27.2(2) 1_555 1_555 1_555 ?
S(3) S(4) C(3) 124.5(2) 1_555 1_555 1_555 ?
C(1) S(4) C(2) 70.1(3) 1_555 1_555 1_555 ?
C(1) S(4) C(3) 27.2(2) 1_555 1_555 1_555 ?
C(2) S(4) C(3) 97.3(3) 1_555 1_555 1_555 ?
Ni(1) S(5) S(1) 46.53(5) 1_555 1_555 2_566 ?
Ni(1) S(5) C(1) 76.4(1) 1_555 1_555 1_555 ?
Ni(1) S(5) C(3) 102.0(2) 1_555 1_555 1_555 ?
S(1) S(5) C(1) 122.9(2) 2_566 1_555 1_555 ?
S(1) S(5) C(3) 148.5(2) 2_566 1_555 1_555 ?
C(1) S(5) C(3) 25.6(2) 1_555 1_555 1_555 ?
Rb(1) O(1) O(2) 60.6(1) 1_555 1_555 2_666 ?
Rb(1) O(1) N(1) 60.7(2) 1_555 1_555 1_555 ?
Rb(1) O(1) C(4) 115.3(4) 1_555 1_555 1_555 ?
Rb(1) O(1) C(5) 116.0(4) 1_555 1_555 1_555 ?
Rb(1) O(1) C(6) 87.5(2) 1_555 1_555 1_555 ?
Rb(1) O(1) C(9) 89.4(3) 1_555 1_555 2_666 ?
O(2) O(1) N(1) 119.4(2) 2_666 1_555 1_555 ?
O(2) O(1) C(4) 57.2(4) 2_666 1_555 1_555 ?
O(2) O(1) C(5) 156.5(5) 2_666 1_555 1_555 ?
O(2) O(1) C(6) 148.1(3) 2_666 1_555 1_555 ?
O(2) O(1) C(9) 30.2(2) 2_666 1_555 2_666 ?
N(1) O(1) C(4) 149.7(5) 1_555 1_555 1_555 ?
N(1) O(1) C(5) 56.1(4) 1_555 1_555 1_555 ?
N(1) O(1) C(6) 30.0(2) 1_555 1_555 1_555 ?
N(1) O(1) C(9) 149.5(3) 1_555 1_555 2_666 ?
C(4) O(1) C(5) 113.3(6) 1_555 1_555 1_555 ?
C(4) O(1) C(6) 150.3(5) 1_555 1_555 1_555 ?
C(4) O(1) C(9) 37.1(5) 1_555 1_555 2_666 ?
C(5) O(1) C(6) 37.0(4) 1_555 1_555 1_555 ?
C(5) O(1) C(9) 149.9(5) 1_555 1_555 2_666 ?
C(6) O(1) C(9) 171.7(4) 1_555 1_555 2_666 ?
Rb(1) O(2) O(1) 59.9(1) 1_555 1_555 2_666 ?
Rb(1) O(2) N(1) 60.1(2) 1_555 1_555 1_555 ?
Rb(1) O(2) C(4) 88.5(3) 1_555 1_555 2_666 ?
Rb(1) O(2) C(7) 87.7(3) 1_555 1_555 1_555 ?
Rb(1) O(2) C(8) 113.4(4) 1_555 1_555 1_555 ?
Rb(1) O(2) C(9) 114.5(5) 1_555 1_555 1_555 ?
O(1) O(2) N(1) 118.1(2) 2_666 1_555 1_555 ?
O(1) O(2) C(4) 30.0(2) 2_666 1_555 2_666 ?
O(1) O(2) C(7) 147.3(3) 2_666 1_555 1_555 ?
O(1) O(2) C(8) 150.5(5) 2_666 1_555 1_555 ?
O(1) O(2) C(9) 57.3(4) 2_666 1_555 1_555 ?
N(1) O(2) C(4) 148.0(3) 1_555 1_555 2_666 ?
N(1) O(2) C(7) 29.6(2) 1_555 1_555 1_555 ?
N(1) O(2) C(8) 55.5(4) 1_555 1_555 1_555 ?
N(1) O(2) C(9) 149.4(5) 1_555 1_555 1_555 ?
C(4) O(2) C(7) 174.1(4) 2_666 1_555 1_555 ?
C(4) O(2) C(8) 148.9(6) 2_666 1_555 1_555 ?
C(4) O(2) C(9) 37.2(4) 2_666 1_555 1_555 ?
C(7) O(2) C(8) 37.0(5) 1_555 1_555 1_555 ?
C(7) O(2) C(9) 148.7(5) 1_555 1_555 1_555 ?
C(8) O(2) C(9) 111.7(6) 1_555 1_555 1_555 ?
Rb(1) N(1) O(1) 58.3(1) 1_555 1_555 1_555 ?
Rb(1) N(1) O(2) 58.4(1) 1_555 1_555 1_555 ?
Rb(1) N(1) C(5) 86.8(3) 1_555 1_555 1_555 ?
Rb(1) N(1) C(6) 107.0(4) 1_555 1_555 1_555 ?
Rb(1) N(1) C(7) 108.4(4) 1_555 1_555 1_555 ?
Rb(1) N(1) C(8) 85.8(3) 1_555 1_555 1_555 ?
O(1) N(1) O(2) 115.0(2) 1_555 1_555 1_555 ?
O(1) N(1) C(5) 28.9(2) 1_555 1_555 1_555 ?
O(1) N(1) C(6) 54.1(4) 1_555 1_555 1_555 ?
O(1) N(1) C(7) 145.7(5) 1_555 1_555 1_555 ?
O(1) N(1) C(8) 143.4(3) 1_555 1_555 1_555 ?
O(2) N(1) C(5) 143.8(3) 1_555 1_555 1_555 ?
O(2) N(1) C(6) 140.8(5) 1_555 1_555 1_555 ?
O(2) N(1) C(7) 53.3(4) 1_555 1_555 1_555 ?
O(2) N(1) C(8) 28.5(2) 1_555 1_555 1_555 ?
C(5) N(1) C(6) 35.7(4) 1_555 1_555 1_555 ?
C(5) N(1) C(7) 147.1(6) 1_555 1_555 1_555 ?
C(5) N(1) C(8) 172.3(4) 1_555 1_555 1_555 ?
C(6) N(1) C(7) 111.5(6) 1_555 1_555 1_555 ?
C(6) N(1) C(8) 146.4(6) 1_555 1_555 1_555 ?
C(7) N(1) C(8) 35.6(4) 1_555 1_555 1_555 ?
S(1) C(1) S(2) 122.6(4) 1_555 1_555 1_555 ?
S(1) C(1) S(4) 158.1(3) 1_555 1_555 1_555 ?
S(1) C(1) S(5) 88.5(2) 1_555 1_555 1_555 ?
S(1) C(1) C(2) 163.6(4) 1_555 1_555 1_555 ?
S(1) C(1) C(3) 121.8(5) 1_555 1_555 1_555 ?
S(2) C(1) S(4) 79.3(2) 1_555 1_555 1_555 ?
S(2) C(1) S(5) 148.9(3) 1_555 1_555 1_555 ?
S(2) C(1) C(2) 41.0(2) 1_555 1_555 1_555 ?
S(2) C(1) C(3) 115.6(5) 1_555 1_555 1_555 ?
S(4) C(1) S(5) 69.6(2) 1_555 1_555 1_555 ?
S(4) C(1) C(2) 38.3(2) 1_555 1_555 1_555 ?
S(4) C(1) C(3) 36.3(3) 1_555 1_555 1_555 ?
S(5) C(1) C(2) 107.9(3) 1_555 1_555 1_555 ?
S(5) C(1) C(3) 33.4(3) 1_555 1_555 1_555 ?
C(2) C(1) C(3) 74.6(4) 1_555 1_555 1_555 ?
S(2) C(2) S(3) 123.2(4) 1_555 1_555 1_555 ?
S(2) C(2) S(4) 112.8(4) 1_555 1_555 1_555 ?
S(2) C(2) C(1) 41.2(2) 1_555 1_555 1_555 ?
S(2) C(2) C(3) 71.2(3) 1_555 1_555 1_555 ?
S(3) C(2) S(4) 124.0(4) 1_555 1_555 1_555 ?
S(3) C(2) C(1) 164.4(4) 1_555 1_555 1_555 ?
S(3) C(2) C(3) 165.6(4) 1_555 1_555 1_555 ?
S(4) C(2) C(1) 71.6(3) 1_555 1_555 1_555 ?
S(4) C(2) C(3) 41.6(2) 1_555 1_555 1_555 ?
C(1) C(2) C(3) 30.0(2) 1_555 1_555 1_555 ?
S(1) C(3) S(2) 69.6(2) 1_555 1_555 1_555 ?
S(1) C(3) S(4) 149.4(3) 1_555 1_555 1_555 ?
S(1) C(3) S(5) 88.1(2) 1_555 1_555 1_555 ?
S(1) C(3) C(1) 32.9(3) 1_555 1_555 1_555 ?
S(1) C(3) C(2) 108.4(3) 1_555 1_555 1_555 ?
S(2) C(3) S(4) 79.8(2) 1_555 1_555 1_555 ?
S(2) C(3) S(5) 157.7(3) 1_555 1_555 1_555 ?
S(2) C(3) C(1) 36.7(3) 1_555 1_555 1_555 ?
S(2) C(3) C(2) 38.7(2) 1_555 1_555 1_555 ?
S(4) C(3) S(5) 122.5(4) 1_555 1_555 1_555 ?
S(4) C(3) C(1) 116.5(5) 1_555 1_555 1_555 ?
S(4) C(3) C(2) 41.1(2) 1_555 1_555 1_555 ?
S(5) C(3) C(1) 121.0(5) 1_555 1_555 1_555 ?
S(5) C(3) C(2) 163.5(4) 1_555 1_555 1_555 ?
C(1) C(3) C(2) 75.4(4) 1_555 1_555 1_555 ?
O(1) C(4) O(2) 92.8(5) 1_555 1_555 2_666 ?
O(1) C(4) C(5) 33.4(4) 1_555 1_555 1_555 ?
O(1) C(4) C(9) 108.7(7) 1_555 1_555 2_666 ?
O(2) C(4) C(5) 122.7(4) 2_666 1_555 1_555 ?
O(2) C(4) C(9) 34.7(4) 2_666 1_555 2_666 ?
C(5) C(4) C(9) 141.7(6) 1_555 1_555 2_666 ?
O(1) C(5) N(1) 94.9(4) 1_555 1_555 1_555 ?
O(1) C(5) C(4) 33.3(4) 1_555 1_555 1_555 ?
O(1) C(5) C(6) 108.5(6) 1_555 1_555 1_555 ?
N(1) C(5) C(4) 122.2(4) 1_555 1_555 1_555 ?
N(1) C(5) C(6) 34.6(4) 1_555 1_555 1_555 ?
C(4) C(5) C(6) 141.8(6) 1_555 1_555 1_555 ?
O(1) C(6) N(1) 96.0(5) 1_555 1_555 1_555 ?
O(1) C(6) C(5) 34.5(4) 1_555 1_555 1_555 ?
O(1) C(6) C(7) 122.7(4) 1_555 1_555 1_555 ?
N(1) C(6) C(5) 109.7(6) 1_555 1_555 1_555 ?
N(1) C(6) C(7) 34.2(4) 1_555 1_555 1_555 ?
C(5) C(6) C(7) 143.9(6) 1_555 1_555 1_555 ?
O(2) C(7) N(1) 97.1(5) 1_555 1_555 1_555 ?
O(2) C(7) C(6) 121.2(4) 1_555 1_555 1_555 ?
O(2) C(7) C(8) 34.3(4) 1_555 1_555 1_555 ?
N(1) C(7) C(6) 34.2(4) 1_555 1_555 1_555 ?
N(1) C(7) C(8) 110.1(7) 1_555 1_555 1_555 ?
C(6) C(7) C(8) 143.7(6) 1_555 1_555 1_555 ?
O(2) C(8) N(1) 95.9(5) 1_555 1_555 1_555 ?
O(2) C(8) C(7) 108.7(7) 1_555 1_555 1_555 ?
O(2) C(8) C(9) 34.3(4) 1_555 1_555 1_555 ?
N(1) C(8) C(7) 34.3(4) 1_555 1_555 1_555 ?
N(1) C(8) C(9) 124.2(4) 1_555 1_555 1_555 ?
C(7) C(8) C(9) 143.0(6) 1_555 1_555 1_555 ?
O(1) C(9) O(2) 92.5(5) 2_666 1_555 1_555 ?
O(1) C(9) C(4) 34.2(4) 2_666 1_555 2_666 ?
O(1) C(9) C(8) 121.1(4) 2_666 1_555 1_555 ?
O(2) C(9) C(4) 108.1(7) 1_555 1_555 2_666 ?
O(2) C(9) C(8) 34.0(4) 1_555 1_555 1_555 ?
C(4) C(9) C(8) 142.2(6) 2_666 1_555 1_555 ?

loop_
_geom_bond_atom_site_label_1
_geom_bond_atom_site_label_2
_geom_bond_distance
_geom_bond_site_symmetry_1
_geom_bond_site_symmetry_2
_geom_bond_publ_flag
Rb(1) O(1) 2.853(5) . . ?
Rb(1) O(1) 2.853(5) . 2_666 ?
Rb(1) O(2) 2.875(5) . . ?
Rb(1) O(2) 2.875(5) . 2_666 ?
Rb(1) N(1) 2.926(6) . . ?
Rb(1) N(1) 2.926(6) . 2_666 ?
Ni(1) S(1) 2.153(2) . . ?
Ni(1) S(1) 2.153(2) . 2_566 ?
Ni(1) S(5) 2.161(2) . . ?
Ni(1) S(5) 2.161(2) . 2_566 ?
S(1) S(5) 2.962(2) . 2_566 ?
S(1) C(1) 1.716(6) . . ?
S(1) C(3) 2.683(7) . . ?
S(2) S(3) 2.965(3) . . ?
S(2) S(4) 2.876(3) . . ?
S(2) C(1) 1.737(6) . . ?
S(2) C(2) 1.730(7) . . ?
S(2) C(3) 2.618(6) . . ?
S(3) S(4) 2.970(3) . . ?
S(3) C(2) 1.640(7) . . ?
S(4) C(1) 2.636(7) . . ?
S(4) C(2) 1.724(7) . . ?
S(4) C(3) 1.742(6) . . ?
S(5) C(1) 2.673(6) . . ?
S(5) C(3) 1.715(6) . . ?
O(1) O(2) 2.842(8) . 2_666 ?
O(1) N(1) 2.934(8) . . ?
O(1) C(4) 1.422(9) . . ?
O(1) C(5) 1.425(9) . . ?
O(1) C(6) 2.388(10) . . ?
O(1) C(9) 2.39(1) . 2_666 ?
O(2) N(1) 2.965(8) . . ?
O(2) C(4) 2.39(1) . 2_666 ?
O(2) C(7) 2.40(1) . . ?
O(2) C(8) 1.424(9) . . ?
O(2) C(9) 1.433(10) . . ?
N(1) C(5) 2.45(1) . . ?
N(1) C(6) 1.47(1) . . ?
N(1) C(7) 1.475(10) . . ?
N(1) C(8) 2.46(1) . . ?
C(1) C(2) 2.612(9) . . ?
C(1) C(3) 1.348(9) . . ?
C(2) C(3) 2.602(9) . . ?
C(4) C(5) 2.38(1) . . ?
C(4) C(9) 1.52(1) . 2_666 ?
C(5) C(6) 1.52(1) . . ?
C(6) C(7) 2.44(1) . . ?
C(7) C(8) 1.52(1) . . ?
C(8) C(9) 2.36(1) . . ?

loop_
_geom_contact_atom_site_label_1
_geom_contact_atom_site_label_2
_geom_contact_distance
_geom_contact_site_symmetry_1
_geom_contact_site_symmetry_2
_geom_contact_publ_flag
Rb(1) O(1) 2.853(5) . . ?
Rb(1) O(1) 2.853(5) . 2_666 ?
Rb(1) O(2) 2.875(5) . . ?
Rb(1) O(2) 2.875(5) . 2_666 ?
Rb(1) N(1) 2.926(6) . . ?
Rb(1) N(1) 2.926(6) . 2_666 ?
S(1) S(5) 2.962(2) . 2_566 ?
S(1) C(3) 2.683(7) . . ?
S(2) S(3) 2.965(3) . . ?
S(2) S(4) 2.876(3) . . ?
S(2) C(3) 2.618(6) . . ?
S(3) S(4) 2.970(3) . . ?
S(4) C(1) 2.636(7) . . ?
S(5) C(1) 2.673(6) . . ?
O(1) O(2) 2.842(8) . 2_666 ?
O(1) N(1) 2.934(8) . . ?
O(2) N(1) 2.965(8) . . ?
C(1) C(2) 2.612(9) . . ?
C(2) C(3) 2.602(9) . . ?
S(2) S(2) 3.395(4) . 2_555 ?
S(2) S(3) 3.579(3) . 2_555 ?
S(2) C(2) 3.583(7) . 2_555 ?
S(3) N(1) 3.563(6) . 2_656 ?
S(4) C(2) 3.507(7) . 2_556 ?
